data_4083604
loop_
_publ_author_name
'Olaru, Marian'
'Beckmann, Jens'
'Ra\,t, Ciprian I.'

_publ_section_title
;
 Polyfluorinated Functionalizedm-Terphenyls. New Substituents and Ligands
 in Organometallic Synthesis
;
_journal_issue 12
_journal_name_full Organometallics
_journal_page_first 3012
_journal_paper_doi 10.1021/om500244y
_journal_volume 33
_journal_year 2014
_chemical_compound_source 'synthesis as described'
_chemical_formula_moiety 'C6 H2 Br3 N1 O2'
_chemical_formula_sum 'C6 H2 Br3 N O2'
_chemical_formula_weight 359.82
_chemical_melting_point_gt 365
_chemical_melting_point_lt 367
_chemical_name_common
;
1,3,5-tribromo-2-nitro-benzene
;
_chemical_name_systematic
;
2,4,6-tribromo-N,N-dioxoanilinium
;
_space_group_IT_number 15
_symmetry_cell_setting monoclinic
_symmetry_Int_Tables_number 15
_symmetry_space_group_name_Hall '-C 2yc'
_symmetry_space_group_name_H-M 'C 1 2/c 1'
_atom_sites_solution_hydrogens geom
_atom_sites_solution_primary direct
_atom_sites_solution_secondary difmap
_audit_creation_date 2012-05-31T12:34:35-00:00
_audit_creation_method 'WinGX routine CIF_UPDATE'
_cell_angle_alpha 90
_cell_angle_beta 112.05(3)
_cell_angle_gamma 90
_cell_formula_units_Z 4
_cell_length_a 8.6125(17)
_cell_length_b 12.458(3)
_cell_length_c 9.2153(18)
_cell_measurement_reflns_used 1842
_cell_measurement_temperature 297(2)
_cell_measurement_theta_max 27.47
_cell_measurement_theta_min 3.03
_cell_measurement_wavelength 0.71073
_cell_volume 916.4(4)
_computing_cell_refinement 'Bruker SMART'
_computing_data_collection 'SMART (Bruker, 2000)'
_computing_data_reduction 'SAINT (Bruker, 2001)'
_computing_molecular_graphics 'Diamond (Brandenburg, 2009)'
_computing_publication_material
;
WinGX publication routines (Farrugia, 1999)
;
_computing_structure_refinement 'SHELXL-97 (Sheldrick, 2008)'
_computing_structure_solution 'SHELXL-97 (Sheldrick, 2008)'
_diffrn_ambient_temperature 297(2)
_diffrn_measured_fraction_theta_full 0.999
_diffrn_measured_fraction_theta_max 0.999
_diffrn_measurement_device_type 'CCD area detector'
_diffrn_measurement_method 'phi and omega scans'
_diffrn_radiation_monochromator graphite
_diffrn_radiation_source 'fine-focus sealed tube'
_diffrn_radiation_type MoK\a
_diffrn_radiation_wavelength 0.71073
_diffrn_reflns_av_R_equivalents 0.1806
_diffrn_reflns_av_unetI/netI 0.1354
_diffrn_reflns_limit_h_max 10
_diffrn_reflns_limit_h_min -10
_diffrn_reflns_limit_k_max 15
_diffrn_reflns_limit_k_min -15
_diffrn_reflns_limit_l_max 11
_diffrn_reflns_limit_l_min -11
_diffrn_reflns_number 4524
_diffrn_reflns_theta_full 26.35
_diffrn_reflns_theta_max 26.35
_diffrn_reflns_theta_min 3.03
_exptl_absorpt_coefficient_mu 13.163
_exptl_absorpt_correction_T_max 0.1686
_exptl_absorpt_correction_T_min 0.0909
_exptl_absorpt_correction_type multi-scan
_exptl_absorpt_process_details 'SADABS (Bruker, 2000)'
_exptl_crystal_colour colourless
_exptl_crystal_density_diffrn 2.608
_exptl_crystal_density_method 'not measured'
_exptl_crystal_description block
_exptl_crystal_F_000 664
_exptl_crystal_size_max 0.35
_exptl_crystal_size_mid 0.3
_exptl_crystal_size_min 0.21
_refine_diff_density_max 1.576
_refine_diff_density_min -1.714
_refine_diff_density_rms 0.294
_refine_ls_extinction_coef 0.0109(17)
_refine_ls_extinction_expression Fc^*^=kFc[1+0.001xFc^2^\l^3^/sin(2\q)]^-1/4^
_refine_ls_extinction_method SHELXL
_refine_ls_goodness_of_fit_ref 1.087
_refine_ls_hydrogen_treatment constr
_refine_ls_matrix_type full
_refine_ls_number_parameters 58
_refine_ls_number_reflns 944
_refine_ls_number_restraints 0
_refine_ls_restrained_S_all 1.087
_refine_ls_R_factor_all 0.1246
_refine_ls_R_factor_gt 0.0774
_refine_ls_shift/su_max 0
_refine_ls_shift/su_mean 0
_refine_ls_structure_factor_coef Fsqd
_refine_ls_weighting_details 'calc w=1/[\s^2^(Fo^2^)+(0.0929P)^2^+0.0000P] where P=(Fo^2^+2Fc^2^)/3'
_refine_ls_weighting_scheme calc
_refine_ls_wR_factor_gt 0.1978
_refine_ls_wR_factor_ref 0.2106
_reflns_number_gt 576
_reflns_number_total 944
_reflns_threshold_expression >2\s(I)
_cod_data_source_file om500244y_si_002.cif
_cod_data_source_block compound_17_CSD_939240_612cip
_cod_depositor_comments 'Adding full bibliography for 4083599--4083604.cif.'
_cod_original_cell_volume 916.4(3)
_cod_original_formula_sum 'C6 H2 Br3 N1 O2'
_cod_database_code 4083604

loop_
_symmetry_equiv_pos_as_xyz
'x, y, z'
'-x, y, -z+1/2'
'x+1/2, y+1/2, z'
'-x+1/2, y+1/2, -z+1/2'
'-x, -y, -z'
'x, -y, z-1/2'
'-x+1/2, -y+1/2, -z'
'x+1/2, -y+1/2, z-1/2'

loop_
_atom_site_label
_atom_site_type_symbol
_atom_site_fract_x
_atom_site_fract_y
_atom_site_fract_z
_atom_site_U_iso_or_equiv
_atom_site_adp_type
_atom_site_occupancy
_atom_site_symmetry_multiplicity
_atom_site_calc_flag
_atom_site_refinement_flags
Br1 Br 0 1.30748(16) 0.75 0.0447(9) Uani 1 2 d S
Br2 Br 0.28485(19) 0.91721(12) 1.03365(19) 0.0419(7) Uani 1 1 d .
C1 C 0.1243(16) 0.9924(11) 0.8718(15) 0.027(3) Uani 1 1 d .
C2 C 0 0.9409(14) 0.75 0.019(4) Uani 1 2 d S
C3 C 0.1232(18) 1.1010(11) 0.8710(16) 0.032(4) Uani 1 1 d .
H3 H 0.2047 1.1382 0.9513 0.038 Uiso 1 1 calc R
C4 C 0 1.1589(14) 0.75 0.024(4) Uani 1 2 d S
N1 N 0 0.8196(13) 0.75 0.032(4) Uani 1 2 d S
O1 O -0.0693(15) 0.7730(8) 0.8243(13) 0.053(3) Uani 1 1 d .

loop_
_atom_site_aniso_label
_atom_site_aniso_U_11
_atom_site_aniso_U_22
_atom_site_aniso_U_33
_atom_site_aniso_U_23
_atom_site_aniso_U_13
_atom_site_aniso_U_12
Br1 0.0284(14) 0.0281(12) 0.0583(15) 0 -0.0056(11) 0
Br2 0.0210(10) 0.0400(10) 0.0437(11) 0.0065(7) -0.0120(7) 0.0065(7)
C1 0.011(7) 0.031(7) 0.029(8) 0.007(6) -0.003(6) 0.002(6)
C2 0.003(9) 0.026(9) 0.023(10) 0 0.000(7) 0
C3 0.021(8) 0.031(7) 0.032(8) -0.002(6) -0.002(7) -0.002(6)
C4 0.035(12) 0.015(9) 0.022(10) 0 0.010(9) 0
N1 0.016(9) 0.023(9) 0.044(11) 0 -0.002(8) 0
O1 0.058(8) 0.037(6) 0.064(8) 0.011(6) 0.022(6) -0.009(6)

loop_
_atom_type_symbol
_atom_type_description
_atom_type_scat_dispersion_real
_atom_type_scat_dispersion_imag
_atom_type_scat_source
C C 0.0033 0.0016 'International Tables Vol C Tables 4.2.6.8 and 6.1.1.4'
H H 0 0 'International Tables Vol C Tables 4.2.6.8 and 6.1.1.4'
N N 0.0061 0.0033 'International Tables Vol C Tables 4.2.6.8 and 6.1.1.4'
O O 0.0106 0.006 'International Tables Vol C Tables 4.2.6.8 and 6.1.1.4'
Br Br -0.2901 2.4595 'International Tables Vol C Tables 4.2.6.8 and 6.1.1.4'

loop_
_geom_angle_atom_site_label_1
_geom_angle_atom_site_label_2
_geom_angle_atom_site_label_3
_geom_angle
_geom_angle_site_symmetry_1
_geom_angle_site_symmetry_3
C3 C1 C2 117.2(13) . .
C3 C1 Br2 120.6(10) . .
C2 C1 Br2 122.1(11) . .
C1 C2 C1 124.7(17) . 2_556
C1 C2 N1 117.6(9) . .
C1 C2 N1 117.6(9) 2_556 .
C1 C3 C4 121.0(13) . .
C3 C4 C3 118.7(17) 2_556 .
C3 C4 Br1 120.6(8) 2_556 .
C3 C4 Br1 120.6(8) . .
O1 N1 O1 122.8(18) . 2_556
O1 N1 C2 118.6(9) . .
O1 N1 C2 118.6(9) 2_556 .

loop_
_geom_bond_atom_site_label_1
_geom_bond_atom_site_label_2
_geom_bond_distance
_geom_bond_site_symmetry_2
Br1 C4 1.851(17) .
Br2 C1 1.862(13) .
C1 C3 1.353(19) .
C1 C2 1.384(15) .
C2 C1 1.384(15) 2_556
C2 N1 1.51(2) .
C3 C4 1.414(15) .
C4 C3 1.414(16) 2_556
N1 O1 1.211(12) .
N1 O1 1.211(12) 2_556
